data_1548533
loop_
_publ_author_name
'Joost, Maximilian'
'Transue, Wesley J.'
'Cummins, Christopher C.'

_publ_section_title
;
 Diazomethane umpolung atop anthracene: an electrophilic methylene
 transfer reagent.
;
_journal_issue 6
_journal_name_full 'Chemical science'
_journal_page_first 1540
_journal_page_last 1543
_journal_paper_doi 10.1039/c7sc04506a
_journal_volume 9
_journal_year 2018
_chemical_formula_sum 'C27 H41 O2 W0.5'
_chemical_formula_weight 489.52
_chemical_properties_physical Air-sensitive,Moisture-sensitive,Oxygen-sensitive
_space_group_crystal_system orthorhombic
_space_group_IT_number 18
_space_group_name_Hall 'P 2 2ab'
_space_group_name_H-M_alt 'P 21 21 2'
_symmetry_space_group_name_Hall 'P 2 2ab'
_symmetry_space_group_name_H-M 'P 21 21 2'
_atom_sites_solution_hydrogens geom
_atom_sites_solution_primary direct
_atom_sites_solution_secondary difmap
_audit_creation_method SHELXL-2014/7
_audit_update_record
;
2017-10-16 deposited with the CCDC.
2017-12-21 downloaded from the CCDC.
;
_cell_angle_alpha 90
_cell_angle_beta 90
_cell_angle_gamma 90
_cell_formula_units_Z 4
_cell_length_a 15.0937(12)
_cell_length_b 17.6924(14)
_cell_length_c 9.6626(8)
_cell_measurement_reflns_used 9834
_cell_measurement_temperature 296(2)
_cell_measurement_theta_max 28.90
_cell_measurement_theta_min 2.30
_cell_volume 2580.3(4)
_computing_cell_refinement 'SAINT 7.46A (Bruker-AXS, 2011)'
_computing_data_collection 'APEX2 v2011.4.0 (Bruker-AXS, 2011)'
_computing_data_reduction 'SAINT 7.46A (Bruker-AXS, 2011)'
_computing_molecular_graphics 'Bruker SHELXTL'
_computing_publication_material 'Bruker SHELXTL'
_computing_structure_refinement 'SHELXL-2014/7 (Sheldrick, 2014)'
_computing_structure_solution 'SHELXS-97 (Sheldrick, 2008)'
_diffrn_ambient_temperature 296(2)
_diffrn_detector_area_resol_mean 8.3
_diffrn_measured_fraction_theta_full 1.000
_diffrn_measured_fraction_theta_max 0.999
_diffrn_measurement_device_type 'Bruker Smart APEX2 CCD'
_diffrn_measurement_method '\f and \w scans'
_diffrn_radiation_type MoK\a
_diffrn_radiation_wavelength 0.71073
_diffrn_reflns_av_R_equivalents 0.0463
_diffrn_reflns_av_unetI/netI 0.0266
_diffrn_reflns_Laue_measured_fraction_full 1.000
_diffrn_reflns_Laue_measured_fraction_max 0.999
_diffrn_reflns_limit_h_max 23
_diffrn_reflns_limit_h_min -23
_diffrn_reflns_limit_k_max 27
_diffrn_reflns_limit_k_min -27
_diffrn_reflns_limit_l_max 14
_diffrn_reflns_limit_l_min -13
_diffrn_reflns_number 114424
_diffrn_reflns_point_group_measured_fraction_full 1.000
_diffrn_reflns_point_group_measured_fraction_max 0.999
_diffrn_reflns_theta_full 25.242
_diffrn_reflns_theta_max 33.191
_diffrn_reflns_theta_min 1.773
_diffrn_source 'I\mS micro-focus sealed tube, multilayer optics'
_exptl_absorpt_coefficient_mu 2.279
_exptl_absorpt_correction_type multi-scan
_exptl_absorpt_process_details 'SADABS (Sheldrick, 2009)'
_exptl_crystal_colour orange
_exptl_crystal_density_diffrn 1.260
_exptl_crystal_density_method 'not measured'
_exptl_crystal_description plate
_exptl_crystal_F_000 1024
_exptl_crystal_size_max 0.312
_exptl_crystal_size_mid 0.169
_exptl_crystal_size_min 0.069
_exptl_transmission_factor_max 0.5658
_exptl_transmission_factor_min 0.4565
_refine_diff_density_max 0.686
_refine_diff_density_min -0.696
_refine_diff_density_rms 0.058
_refine_ls_abs_structure_details
; 
 Refined as an inversion twin. 
;
_refine_ls_abs_structure_Flack 0.240(8)
_refine_ls_extinction_method none
_refine_ls_goodness_of_fit_ref 1.060
_refine_ls_hydrogen_treatment constr
_refine_ls_matrix_type full
_refine_ls_number_parameters 546
_refine_ls_number_reflns 9878
_refine_ls_number_restraints 1343
_refine_ls_restrained_S_all 1.039
_refine_ls_R_factor_all 0.0311
_refine_ls_R_factor_gt 0.0234
_refine_ls_shift/su_max 0.002
_refine_ls_shift/su_mean 0.000
_refine_ls_structure_factor_coef Fsqd
_refine_ls_weighting_details 'w=1/[\s^2^(Fo^2^)+(0.0169P)^2^+0.8674P] where P=(Fo^2^+2Fc^2^)/3'
_refine_ls_weighting_scheme calc
_refine_ls_wR_factor_gt 0.0487
_refine_ls_wR_factor_ref 0.0511
_reflns_Friedel_coverage 0.806
_reflns_Friedel_fraction_full 1.000
_reflns_Friedel_fraction_max 0.999
_reflns_number_gt 8748
_reflns_number_total 9878
_reflns_threshold_expression 'I > 2\s(I)'
_cod_data_source_file c7sc04506a2.cif
_cod_data_source_block X8_17012
_cod_depositor_comments 'Adding full bibliography for 1548532--1548534.cif.'
_cod_original_formula_sum 'C27 H41 O2 W0.50'
_cod_database_code 1548533
_shelx_shelxl_version_number 2014/7
_shelx_space_group_comment
; 
The symmetry employed for this shelxl refinement is uniquely defined 
by the following loop, which should always be used as a source of 
symmetry information in preference to the above space-group names. 
They are only intended as comments. 
;
_shelx_estimated_absorpt_t_min 0.537
_shelx_estimated_absorpt_t_max 0.859

loop_
_space_group_symop_operation_xyz
'x, y, z'
'-x, -y, z'
'-x+1/2, y+1/2, -z'
'x+1/2, -y+1/2, -z'

loop_
_atom_site_label
_atom_site_type_symbol
_atom_site_fract_x
_atom_site_fract_y
_atom_site_fract_z
_atom_site_U_iso_or_equiv
_atom_site_adp_type
_atom_site_occupancy
_atom_site_site_symmetry_order
_atom_site_calc_flag
_atom_site_refinement_flags_posn
_atom_site_refinement_flags_adp
_atom_site_refinement_flags_occupancy
_atom_site_disorder_assembly
_atom_site_disorder_group
W1 W 0.5056(2) 0.5028(3) 0.68313(2) 0.0214(3) Uani 0.4270(3) 1 d D U P A -2
C1 C 0.5102(9) 0.5036(15) 0.8758(4) 0.019(2) Uani 0.4270(3) 1 d D U P A -2
H1A H 0.5282 0.5470 0.9223 0.023 Uiso 0.4270(3) 1 calc R U P A -2
H1B H 0.4945 0.4606 0.9255 0.023 Uiso 0.4270(3) 1 calc R U P A -2
W2 W 0.5038(10) 0.5034(10) 0.58503(10) 0.0225(11) Uani 0.0730(3) 1 d D U P A -3
C2 C 0.509(2) 0.496(3) 0.3945(16) 0.019(2) Uani 0.0730(3) 1 d D U P A -3
H2A H 0.4592 0.5066 0.3414 0.023 Uiso 0.0730(3) 1 calc R U P A -3
H2B H 0.5615 0.4812 0.3517 0.023 Uiso 0.0730(3) 1 calc R U P A -3
O1 O 0.4489(13) 0.4106(6) 0.666(2) 0.028(2) Uani 0.5 1 d D U P A -1
C11 C 0.4063(13) 0.3396(11) 0.635(2) 0.029(2) Uani 0.5 1 d D U P A -1
C12 C 0.3371(8) 0.3192(6) 0.7242(13) 0.039(2) Uani 0.5 1 d D U P A -1
C13 C 0.2925(7) 0.2513(5) 0.6933(11) 0.049(2) Uani 0.5 1 d D U P A -1
H13 H 0.2461 0.2351 0.7492 0.059 Uiso 0.5 1 calc R U P A -1
C14 C 0.3175(8) 0.2092(5) 0.5809(11) 0.057(2) Uani 0.5 1 d D U P A -1
H14 H 0.2873 0.1646 0.5617 0.068 Uiso 0.5 1 calc R U P A -1
C15 C 0.3855(7) 0.2308(5) 0.4961(12) 0.050(2) Uani 0.5 1 d D U P A -1
H15 H 0.4002 0.2011 0.4201 0.060 Uiso 0.5 1 calc R U P A -1
C16 C 0.4327(7) 0.2962(6) 0.5220(11) 0.0331(19) Uani 0.5 1 d D U P A -1
C121 C 0.3115(7) 0.3647(6) 0.8487(12) 0.038(2) Uani 0.5 1 d D U P A -1
H121 H 0.3309 0.4165 0.8297 0.046 Uiso 0.5 1 calc R U P A -1
C122 C 0.3616(8) 0.3397(7) 0.9780(12) 0.045(3) Uani 0.5 1 d D U P A -1
H12A H 0.3434 0.3701 1.0553 0.068 Uiso 0.5 1 calc R U P A -1
H12B H 0.3487 0.2876 0.9968 0.068 Uiso 0.5 1 calc R U P A -1
H12C H 0.4241 0.3457 0.9633 0.068 Uiso 0.5 1 calc R U P A -1
C123 C 0.2122(6) 0.3695(7) 0.8786(15) 0.060(3) Uani 0.5 1 d D U P A -1
H12D H 0.2026 0.3997 0.9598 0.091 Uiso 0.5 1 calc R U P A -1
H12E H 0.1826 0.3922 0.8012 0.091 Uiso 0.5 1 calc R U P A -1
H12F H 0.1891 0.3196 0.8936 0.091 Uiso 0.5 1 calc R U P A -1
C161 C 0.5071(8) 0.3215(4) 0.4306(8) 0.0463(19) Uani 0.5 1 d D U P A -1
H161 H 0.5544 0.3415 0.4895 0.056 Uiso 0.5 1 calc R U P A -1
C162 C 0.4790(5) 0.3844(6) 0.3284(8) 0.072(2) Uani 0.5 1 d D U P A -1
H16A H 0.5288 0.3986 0.2724 0.108 Uiso 0.5 1 calc R U P A -1
H16B H 0.4322 0.3660 0.2701 0.108 Uiso 0.5 1 calc R U P A -1
H16C H 0.4585 0.4275 0.3794 0.108 Uiso 0.5 1 calc R U P A -1
C163 C 0.5475(8) 0.2607(7) 0.3349(15) 0.113(5) Uani 0.5 1 d D U P A -1
H16D H 0.5943 0.2826 0.2810 0.169 Uiso 0.5 1 calc R U P A -1
H16E H 0.5708 0.2201 0.3900 0.169 Uiso 0.5 1 calc R U P A -1
H16F H 0.5024 0.2414 0.2742 0.169 Uiso 0.5 1 calc R U P A -1
O2 O 0.3879(8) 0.5334(7) 0.613(2) 0.029(2) Uani 0.5 1 d D U P A -1
C21 C 0.3019(11) 0.5419(15) 0.637(2) 0.027(3) Uani 0.5 1 d D U P A -1
C22 C 0.2660(9) 0.5836(10) 0.7447(17) 0.035(2) Uani 0.5 1 d D U P A -1
C23 C 0.1738(8) 0.5842(8) 0.7630(14) 0.043(3) Uani 0.5 1 d D U P A -1
H23 H 0.1489 0.6117 0.8352 0.051 Uiso 0.5 1 calc R U P A -1
C24 C 0.1205(7) 0.5442(7) 0.6747(11) 0.045(2) Uani 0.5 1 d D U P A -1
H24 H 0.0595 0.5436 0.6881 0.054 Uiso 0.5 1 calc R U P A -1
C25 C 0.1572(7) 0.5051(9) 0.5664(10) 0.0406(19) Uani 0.5 1 d D U P A -1
H25 H 0.1200 0.4797 0.5055 0.049 Uiso 0.5 1 calc R U P A -1
C26 C 0.2477(7) 0.5022(11) 0.5449(12) 0.0310(18) Uani 0.5 1 d D U P A -1
C221 C 0.3238(11) 0.6302(7) 0.8362(17) 0.050(4) Uani 0.5 1 d D U P A -1
H221 H 0.3852 0.6175 0.8125 0.060 Uiso 0.5 1 calc R U P A -1
C222 C 0.3128(13) 0.6138(9) 0.9919(15) 0.090(5) Uani 0.5 1 d D U P A -1
H22A H 0.3520 0.6458 1.0438 0.135 Uiso 0.5 1 calc R U P A -1
H22B H 0.2527 0.6236 1.0189 0.135 Uiso 0.5 1 calc R U P A -1
H22C H 0.3269 0.5618 1.0099 0.135 Uiso 0.5 1 calc R U P A -1
C223 C 0.3126(17) 0.7144(8) 0.808(2) 0.146(9) Uani 0.5 1 d D U P A -1
H22D H 0.3506 0.7426 0.8687 0.220 Uiso 0.5 1 calc R U P A -1
H22E H 0.3280 0.7250 0.7137 0.220 Uiso 0.5 1 calc R U P A -1
H22F H 0.2521 0.7286 0.8243 0.220 Uiso 0.5 1 calc R U P A -1
C261 C 0.2897(7) 0.4631(6) 0.4238(10) 0.036(2) Uani 0.5 1 d D U P A -1
H261 H 0.3473 0.4438 0.4544 0.043 Uiso 0.5 1 calc R U P A -1
C262 C 0.3069(8) 0.5199(7) 0.3075(13) 0.053(3) Uani 0.5 1 d D U P A -1
H26A H 0.3338 0.4944 0.2305 0.079 Uiso 0.5 1 calc R U P A -1
H26B H 0.2519 0.5420 0.2787 0.079 Uiso 0.5 1 calc R U P A -1
H26C H 0.3459 0.5588 0.3402 0.079 Uiso 0.5 1 calc R U P A -1
C263 C 0.2365(8) 0.3962(6) 0.3706(13) 0.061(3) Uani 0.5 1 d D U P A -1
H26D H 0.2667 0.3738 0.2935 0.092 Uiso 0.5 1 calc R U P A -1
H26E H 0.2302 0.3595 0.4431 0.092 Uiso 0.5 1 calc R U P A -1
H26F H 0.1790 0.4131 0.3417 0.092 Uiso 0.5 1 calc R U P A -1
O3 O 0.5438(13) 0.6012(6) 0.669(2) 0.026(2) Uani 0.5 1 d D U P A -1
C31 C 0.6020(14) 0.6574(11) 0.655(2) 0.028(2) Uani 0.5 1 d D U P A -1
C32 C 0.6740(7) 0.6646(6) 0.7452(11) 0.0313(18) Uani 0.5 1 d D U P A -1
C33 C 0.7291(6) 0.7260(5) 0.7228(11) 0.0421(19) Uani 0.5 1 d D U P A -1
H33 H 0.7773 0.7332 0.7814 0.050 Uiso 0.5 1 calc R U P A -1
C34 C 0.7152(5) 0.7768(5) 0.6171(11) 0.0450(19) Uani 0.5 1 d D U P A -1
H34 H 0.7548 0.8165 0.6038 0.054 Uiso 0.5 1 calc R U P A -1
C35 C 0.6436(6) 0.7694(5) 0.5315(10) 0.0362(17) Uani 0.5 1 d D U P A -1
H35 H 0.6339 0.8046 0.4616 0.043 Uiso 0.5 1 calc R U P A -1
C36 C 0.5851(7) 0.7092(6) 0.5490(11) 0.0283(16) Uani 0.5 1 d D U P A -1
C321 C 0.6839(9) 0.6132(6) 0.8685(11) 0.049(3) Uani 0.5 1 d D U P A -1
H321 H 0.6596 0.5636 0.8442 0.059 Uiso 0.5 1 calc R U P A -1
C322 C 0.6293(12) 0.6454(10) 0.9910(16) 0.110(6) Uani 0.5 1 d D U P A -1
H32A H 0.6355 0.6128 1.0698 0.164 Uiso 0.5 1 calc R U P A -1
H32B H 0.6507 0.6950 1.0139 0.164 Uiso 0.5 1 calc R U P A -1
H32C H 0.5680 0.6484 0.9651 0.164 Uiso 0.5 1 calc R U P A -1
C323 C 0.7813(9) 0.6025(8) 0.9120(14) 0.080(4) Uani 0.5 1 d D U P A -1
H32D H 0.7842 0.5695 0.9907 0.121 Uiso 0.5 1 calc R U P A -1
H32E H 0.8140 0.5808 0.8367 0.121 Uiso 0.5 1 calc R U P A -1
H32F H 0.8065 0.6506 0.9358 0.121 Uiso 0.5 1 calc R U P A -1
C361 C 0.5024(8) 0.7043(4) 0.4619(9) 0.050(2) Uani 0.5 1 d D U P A -1
H361 H 0.4626 0.6667 0.5026 0.060 Uiso 0.5 1 calc R U P A -1
C362 C 0.5216(8) 0.6823(7) 0.3129(10) 0.093(4) Uani 0.5 1 d D U P A -1
H36A H 0.4670 0.6800 0.2620 0.140 Uiso 0.5 1 calc R U P A -1
H36B H 0.5599 0.7193 0.2716 0.140 Uiso 0.5 1 calc R U P A -1
H36C H 0.5499 0.6337 0.3109 0.140 Uiso 0.5 1 calc R U P A -1
C363 C 0.4532(6) 0.7814(5) 0.4539(13) 0.079(3) Uani 0.5 1 d D U P A -1
H36D H 0.4011 0.7761 0.3978 0.118 Uiso 0.5 1 calc R U P A -1
H36E H 0.4366 0.7971 0.5454 0.118 Uiso 0.5 1 calc R U P A -1
H36F H 0.4917 0.8187 0.4136 0.118 Uiso 0.5 1 calc R U P A -1
O4 O 0.6105(7) 0.4516(6) 0.6130(17) 0.0204(14) Uani 0.5 1 d D U P A -1
C41 C 0.7012(11) 0.4518(16) 0.649(2) 0.029(3) Uani 0.5 1 d D U P A -1
C42 C 0.7242(8) 0.4048(9) 0.7599(16) 0.0287(19) Uani 0.5 1 d D U P A -1
C43 C 0.8137(7) 0.4009(8) 0.7928(13) 0.035(2) Uani 0.5 1 d D U P A -1
H43 H 0.8317 0.3704 0.8660 0.042 Uiso 0.5 1 calc R U P A -1
C44 C 0.8760(8) 0.4405(7) 0.7204(11) 0.040(2) Uani 0.5 1 d D U P A -1
H44 H 0.9351 0.4373 0.7467 0.047 Uiso 0.5 1 calc R U P A -1
C45 C 0.8531(7) 0.4853(8) 0.6087(10) 0.037(2) Uani 0.5 1 d D U P A -1
H45 H 0.8965 0.5112 0.5597 0.044 Uiso 0.5 1 calc R U P A -1
C46 C 0.7642(9) 0.4914(10) 0.5701(14) 0.033(2) Uani 0.5 1 d D U P A -1
C421 C 0.6578(9) 0.3543(7) 0.8308(14) 0.033(2) Uani 0.5 1 d D U P A -1
H421 H 0.5979 0.3693 0.8027 0.040 Uiso 0.5 1 calc R U P A -1
C422 C 0.6659(10) 0.3616(7) 0.9876(13) 0.048(3) Uani 0.5 1 d D U P A -1
H42A H 0.6233 0.3292 1.0314 0.072 Uiso 0.5 1 calc R U P A -1
H42B H 0.7245 0.3472 1.0158 0.072 Uiso 0.5 1 calc R U P A -1
H42C H 0.6550 0.4130 1.0143 0.072 Uiso 0.5 1 calc R U P A -1
C423 C 0.6745(9) 0.2719(6) 0.7846(13) 0.049(2) Uani 0.5 1 d D U P A -1
H42D H 0.6325 0.2391 0.8290 0.073 Uiso 0.5 1 calc R U P A -1
H42E H 0.6677 0.2682 0.6860 0.073 Uiso 0.5 1 calc R U P A -1
H42F H 0.7335 0.2572 0.8100 0.073 Uiso 0.5 1 calc R U P A -1
C461 C 0.7369(6) 0.5367(7) 0.4447(13) 0.037(2) Uani 0.5 1 d D U P A -1
H461 H 0.6782 0.5575 0.4652 0.045 Uiso 0.5 1 calc R U P A -1
C462 C 0.7258(8) 0.4855(7) 0.3180(15) 0.050(3) Uani 0.5 1 d D U P A -1
H46A H 0.7084 0.5155 0.2397 0.076 Uiso 0.5 1 calc R U P A -1
H46B H 0.7809 0.4607 0.2984 0.076 Uiso 0.5 1 calc R U P A -1
H46C H 0.6810 0.4483 0.3365 0.076 Uiso 0.5 1 calc R U P A -1
C463 C 0.7966(8) 0.6040(7) 0.4097(14) 0.055(3) Uani 0.5 1 d D U P A -1
H46D H 0.7742 0.6293 0.3290 0.083 Uiso 0.5 1 calc R U P A -1
H46E H 0.7975 0.6386 0.4862 0.083 Uiso 0.5 1 calc R U P A -1
H46F H 0.8557 0.5864 0.3919 0.083 Uiso 0.5 1 calc R U P A -1
C1S C 0.4849(8) 0.1285(9) 0.8893(19) 0.097(5) Uani 0.5 1 d D U P B -1
H1S1 H 0.4502 0.1655 0.8410 0.145 Uiso 0.5 1 calc R U P B -1
H1S2 H 0.4698 0.1293 0.9858 0.145 Uiso 0.5 1 calc R U P B -1
H1S3 H 0.5467 0.1401 0.8785 0.145 Uiso 0.5 1 calc R U P B -1
C2S C 0.4667(9) 0.0530(9) 0.8321(18) 0.108(5) Uani 0.5 1 d D U P B -1
H2S1 H 0.4037 0.0436 0.8408 0.130 Uiso 0.5 1 calc R U P B -1
H2S2 H 0.4802 0.0543 0.7340 0.130 Uiso 0.5 1 calc R U P B -1
C3S C 0.5135(6) -0.0115(7) 0.8922(9) 0.084(3) Uani 0.5 1 d D U P B -1
H3S1 H 0.4975 -0.0149 0.9892 0.101 Uiso 0.5 1 calc R U P B -1
H3S2 H 0.5766 -0.0012 0.8879 0.101 Uiso 0.5 1 calc R U P B -1
C4S C 0.4971(10) -0.0866(8) 0.8269(13) 0.090(3) Uani 0.5 1 d D U P B -1
H4S1 H 0.4340 -0.0969 0.8310 0.109 Uiso 0.5 1 calc R U P B -1
H4S2 H 0.5133 -0.0834 0.7299 0.109 Uiso 0.5 1 calc R U P B -1
C5S C 0.5445(9) -0.1509(9) 0.8887(19) 0.098(5) Uani 0.5 1 d D U P B -1
H5S1 H 0.5295 -0.1964 0.8397 0.148 Uiso 0.5 1 calc R U P B -1
H5S2 H 0.6072 -0.1424 0.8827 0.148 Uiso 0.5 1 calc R U P B -1
H5S3 H 0.5277 -0.1560 0.9841 0.148 Uiso 0.5 1 calc R U P B -1

loop_
_atom_site_aniso_label
_atom_site_aniso_U_11
_atom_site_aniso_U_22
_atom_site_aniso_U_33
_atom_site_aniso_U_23
_atom_site_aniso_U_13
_atom_site_aniso_U_12
W1 0.0192(7) 0.0164(5) 0.02862(9) 0.0009(2) -0.00146(16) -0.0065(4)
C1 0.014(6) 0.020(4) 0.0239(14) 0.002(3) -0.0024(16) -0.004(4)
W2 0.028(2) 0.020(2) 0.0190(5) -0.0034(13) -0.0021(12) -0.0168(19)
C2 0.014(6) 0.020(4) 0.0239(14) 0.002(3) -0.0024(16) -0.004(4)
O1 0.029(3) 0.012(3) 0.044(4) 0.002(3) -0.003(2) 0.000(3)
C11 0.028(4) 0.018(3) 0.043(7) 0.005(3) -0.009(4) -0.004(3)
C12 0.044(5) 0.024(4) 0.048(5) 0.009(3) -0.006(3) -0.005(3)
C13 0.064(6) 0.033(4) 0.051(5) 0.013(3) -0.013(4) -0.024(4)
C14 0.074(6) 0.038(4) 0.059(5) -0.002(3) -0.015(4) -0.025(4)
C15 0.053(6) 0.033(3) 0.064(6) -0.007(4) -0.012(4) -0.006(4)
C16 0.031(4) 0.023(3) 0.045(5) -0.010(3) -0.011(3) 0.004(3)
C121 0.040(4) 0.035(5) 0.040(5) 0.015(3) 0.003(3) -0.022(4)
C122 0.061(5) 0.044(4) 0.031(5) 0.018(4) -0.010(4) -0.024(5)
C123 0.046(4) 0.076(8) 0.060(7) 0.013(5) 0.004(4) -0.022(4)
C161 0.033(4) 0.049(4) 0.057(5) -0.028(3) 0.003(4) 0.002(4)
C162 0.050(5) 0.118(7) 0.047(4) -0.011(4) 0.007(3) -0.009(4)
C163 0.100(8) 0.119(9) 0.119(10) -0.077(8) 0.024(7) 0.011(7)
O2 0.034(2) 0.015(4) 0.038(3) 0.007(4) 0.001(2) -0.002(2)
C21 0.033(4) 0.021(4) 0.029(5) 0.006(3) 0.000(3) 0.006(3)
C22 0.042(4) 0.031(5) 0.032(4) 0.006(3) -0.007(3) 0.005(3)
C23 0.042(5) 0.042(6) 0.044(6) 0.005(4) 0.003(4) 0.012(4)
C24 0.030(3) 0.047(6) 0.057(7) 0.018(4) -0.005(4) -0.001(3)
C25 0.036(3) 0.036(4) 0.050(5) 0.015(6) -0.012(3) 0.002(4)
C26 0.033(3) 0.025(4) 0.035(4) 0.009(4) -0.009(3) -0.003(4)
C221 0.066(9) 0.037(6) 0.047(6) -0.006(5) -0.017(6) 0.010(5)
C222 0.101(12) 0.124(13) 0.046(6) -0.019(7) -0.013(6) 0.016(9)
C223 0.24(2) 0.042(6) 0.159(16) 0.003(7) -0.115(15) -0.011(8)
C261 0.052(6) 0.025(3) 0.032(4) 0.002(2) -0.008(4) 0.003(4)
C262 0.091(9) 0.031(4) 0.036(4) 0.009(3) -0.005(5) 0.005(5)
C263 0.093(9) 0.036(4) 0.056(6) -0.001(4) -0.031(6) -0.002(5)
O3 0.039(4) 0.007(3) 0.032(3) 0.000(3) 0.007(3) 0.001(3)
C31 0.034(5) 0.021(3) 0.028(4) -0.001(3) 0.005(3) -0.002(3)
C32 0.036(3) 0.027(4) 0.031(4) -0.010(3) -0.001(3) 0.009(3)
C33 0.039(4) 0.035(4) 0.052(5) -0.015(3) -0.011(3) 0.004(3)
C34 0.037(4) 0.032(4) 0.066(5) -0.009(3) -0.008(3) -0.011(3)
C35 0.038(4) 0.026(3) 0.045(4) 0.003(3) -0.003(3) -0.006(3)
C36 0.025(4) 0.030(3) 0.029(3) -0.003(2) -0.005(2) -0.002(2)
C321 0.085(7) 0.038(5) 0.026(4) -0.003(3) -0.007(4) 0.020(4)
C322 0.171(14) 0.117(12) 0.041(6) 0.009(6) 0.022(7) 0.090(10)
C323 0.112(8) 0.074(8) 0.056(7) -0.025(6) -0.042(6) 0.036(7)
C361 0.055(4) 0.041(4) 0.053(4) -0.004(3) -0.028(5) -0.001(5)
C362 0.111(11) 0.108(8) 0.061(5) -0.024(5) -0.042(5) 0.018(6)
C363 0.067(5) 0.067(5) 0.103(8) -0.002(5) -0.038(5) 0.023(4)
O4 0.026(2) 0.009(4) 0.027(3) -0.002(3) -0.0052(17) 0.001(2)
C41 0.027(4) 0.026(6) 0.033(5) -0.004(4) -0.003(3) -0.001(3)
C42 0.032(4) 0.026(4) 0.028(4) 0.000(3) -0.005(3) 0.006(3)
C43 0.033(4) 0.039(5) 0.033(5) 0.001(3) -0.004(3) 0.005(3)
C44 0.037(4) 0.039(4) 0.042(5) 0.002(3) -0.004(4) 0.005(3)
C45 0.035(3) 0.031(5) 0.044(5) 0.000(3) 0.000(3) -0.002(3)
C46 0.039(4) 0.020(4) 0.039(4) 0.000(3) -0.001(3) 0.000(3)
C421 0.037(4) 0.032(4) 0.031(4) 0.005(3) 0.002(3) 0.000(3)
C422 0.061(7) 0.048(5) 0.034(4) 0.002(4) -0.004(4) 0.003(4)
C423 0.071(5) 0.024(3) 0.050(5) -0.004(3) -0.001(4) -0.001(3)
C461 0.034(4) 0.028(3) 0.050(5) -0.002(3) 0.002(3) 0.003(3)
C462 0.070(6) 0.029(5) 0.053(4) 0.002(3) -0.013(4) 0.010(4)
C463 0.060(6) 0.039(4) 0.067(8) 0.009(4) 0.012(4) -0.012(4)
C1S 0.040(10) 0.149(11) 0.102(9) -0.035(8) 0.013(7) 0.005(6)
C2S 0.051(7) 0.147(11) 0.126(12) -0.030(8) -0.025(8) -0.004(6)
C3S 0.033(8) 0.140(10) 0.079(5) -0.041(6) 0.001(3) 0.011(5)
C4S 0.054(6) 0.142(10) 0.075(6) -0.033(6) -0.016(10) 0.009(7)
C5S 0.056(8) 0.139(10) 0.099(9) -0.033(7) -0.031(7) 0.019(6)

loop_
_atom_type_symbol
_atom_type_description
_atom_type_scat_dispersion_real
_atom_type_scat_dispersion_imag
_atom_type_scat_source
C C 0.0033 0.0016 'International Tables Vol C Tables 4.2.6.8 and 6.1.1.4'
H H 0.0000 0.0000 'International Tables Vol C Tables 4.2.6.8 and 6.1.1.4'
O O 0.0106 0.0060 'International Tables Vol C Tables 4.2.6.8 and 6.1.1.4'
W W -0.8490 6.8722 'International Tables Vol C Tables 4.2.6.8 and 6.1.1.4'

loop_
_geom_angle_atom_site_label_1
_geom_angle_atom_site_label_2
_geom_angle_atom_site_label_3
_geom_angle
O3 W1 O1 166.7(9)
O3 W1 O4 99.2(7)
O1 W1 O4 86.3(8)
O3 W1 O2 89.7(8)
O1 W1 O2 78.2(7)
O4 W1 O2 137.8(2)
W1 C1 H1A 120.0
W1 C1 H1B 120.0
H1A C1 H1B 120.0
O2 W2 O4 158.9(8)
O2 W2 O1 77.6(9)
O4 W2 O1 84.1(10)
O2 W2 O3 88.7(10)
O4 W2 O3 96.0(9)
O1 W2 O3 132.5(3)
W2 C2 H2A 120.0
W2 C2 H2B 120.0
H2A C2 H2B 120.0
C16 C11 C12 123.6(11)
C16 C11 O1 121.2(13)
C12 C11 O1 115.3(13)
C11 C12 C13 116.5(9)
C11 C12 C121 123.2(9)
C13 C12 C121 120.3(9)
C14 C13 C12 120.0(8)
C14 C13 H13 120.0
C12 C13 H13 120.0
C15 C14 C13 122.0(8)
C15 C14 H14 119.0
C13 C14 H14 119.0
C14 C15 C16 120.8(8)
C14 C15 H15 119.6
C16 C15 H15 119.6
C15 C16 C11 117.2(9)
C15 C16 C161 122.0(8)
C11 C16 C161 120.8(8)
C12 C121 C122 112.0(10)
C12 C121 C123 115.8(9)
C122 C121 C123 110.3(9)
C12 C121 H121 106.0
C122 C121 H121 106.0
C123 C121 H121 106.0
C121 C122 H12A 109.5
C121 C122 H12B 109.5
H12A C122 H12B 109.5
C121 C122 H12C 109.5
H12A C122 H12C 109.5
H12B C122 H12C 109.5
C121 C123 H12D 109.5
C121 C123 H12E 109.5
H12D C123 H12E 109.5
C121 C123 H12F 109.5
H12D C123 H12F 109.5
H12E C123 H12F 109.5
C16 C161 C163 116.2(8)
C16 C161 C162 112.7(9)
C163 C161 C162 103.2(8)
C16 C161 H161 108.2
C163 C161 H161 108.2
C162 C161 H161 108.2
C161 C162 H16A 109.5
C161 C162 H16B 109.5
H16A C162 H16B 109.5
C161 C162 H16C 109.5
H16A C162 H16C 109.5
H16B C162 H16C 109.5
C161 C163 H16D 109.5
C161 C163 H16E 109.5
H16D C163 H16E 109.5
C161 C163 H16F 109.5
H16D C163 H16F 109.5
H16E C163 H16F 109.5
O2 C21 C22 124.9(15)
O2 C21 C26 113.9(14)
C22 C21 C26 121.2(12)
C21 C22 C23 119.1(11)
C21 C22 C221 120.8(13)
C23 C22 C221 120.1(11)
C24 C23 C22 120.0(10)
C24 C23 H23 120.0
C22 C23 H23 120.0
C23 C24 C25 119.9(9)
C23 C24 H24 120.1
C25 C24 H24 120.1
C24 C25 C26 122.2(10)
C24 C25 H25 118.9
C26 C25 H25 118.9
C25 C26 C21 117.5(11)
C25 C26 C261 123.6(9)
C21 C26 C261 118.8(10)
C22 C221 C223 111.7(13)
C22 C221 C222 114.4(12)
C223 C221 C222 110.2(13)
C22 C221 H221 106.7
C223 C221 H221 106.7
C222 C221 H221 106.7
C221 C222 H22A 109.5
C221 C222 H22B 109.5
H22A C222 H22B 109.5
C221 C222 H22C 109.5
H22A C222 H22C 109.5
H22B C222 H22C 109.5
C221 C223 H22D 109.5
C221 C223 H22E 109.5
H22D C223 H22E 109.5
C221 C223 H22F 109.5
H22D C223 H22F 109.5
H22E C223 H22F 109.5
C26 C261 C263 113.5(9)
C26 C261 C262 110.1(10)
C263 C261 C262 110.6(9)
C26 C261 H261 107.5
C263 C261 H261 107.5
C262 C261 H261 107.5
C261 C262 H26A 109.5
C261 C262 H26B 109.5
H26A C262 H26B 109.5
C261 C262 H26C 109.5
H26A C262 H26C 109.5
H26B C262 H26C 109.5
C261 C263 H26D 109.5
C261 C263 H26E 109.5
H26D C263 H26E 109.5
C261 C263 H26F 109.5
H26D C263 H26F 109.5
H26E C263 H26F 109.5
O3 C31 C32 121.4(14)
O3 C31 C36 116.0(14)
C32 C31 C36 122.6(11)
C33 C32 C31 116.1(9)
C33 C32 C321 122.5(9)
C31 C32 C321 121.0(10)
C34 C33 C32 122.5(7)
C34 C33 H33 118.8
C32 C33 H33 118.8
C35 C34 C33 120.4(7)
C35 C34 H34 119.8
C33 C34 H34 119.8
C34 C35 C36 120.1(7)
C34 C35 H35 120.0
C36 C35 H35 120.0
C35 C36 C31 118.3(8)
C35 C36 C361 120.0(9)
C31 C36 C361 121.5(10)
C32 C321 C323 112.6(9)
C32 C321 C322 109.2(10)
C323 C321 C322 110.1(11)
C32 C321 H321 108.2
C323 C321 H321 108.2
C322 C321 H321 108.2
C321 C322 H32A 109.5
C321 C322 H32B 109.5
H32A C322 H32B 109.5
C321 C322 H32C 109.5
H32A C322 H32C 109.5
H32B C322 H32C 109.5
C321 C323 H32D 109.5
C321 C323 H32E 109.5
H32D C323 H32E 109.5
C321 C323 H32F 109.5
H32D C323 H32F 109.5
H32E C323 H32F 109.5
C36 C361 C362 112.7(10)
C36 C361 C363 111.9(7)
C362 C361 C363 105.6(8)
C36 C361 H361 108.9
C362 C361 H361 108.9
C363 C361 H361 108.9
C361 C362 H36A 109.5
C361 C362 H36B 109.5
H36A C362 H36B 109.5
C361 C362 H36C 109.5
H36A C362 H36C 109.5
H36B C362 H36C 109.5
C361 C363 H36D 109.5
C361 C363 H36E 109.5
H36D C363 H36E 109.5
C361 C363 H36F 109.5
H36D C363 H36F 109.5
H36E C363 H36F 109.5
C42 C41 C46 122.9(12)
C42 C41 O4 115.3(13)
C46 C41 O4 121.5(13)
C43 C42 C41 116.5(10)
C43 C42 C421 120.9(9)
C41 C42 C421 122.3(11)
C44 C43 C42 121.7(9)
C44 C43 H43 119.1
C42 C43 H43 119.1
C43 C44 C45 121.5(9)
C43 C44 H44 119.3
C45 C44 H44 119.3
C44 C45 C46 119.5(9)
C44 C45 H45 120.2
C46 C45 H45 120.2
C45 C46 C41 117.8(10)
C45 C46 C461 121.2(10)
C41 C46 C461 121.0(11)
C42 C421 C422 110.3(10)
C42 C421 C423 108.6(11)
C422 C421 C423 110.7(9)
C42 C421 H421 109.0
C422 C421 H421 109.0
C423 C421 H421 109.0
C421 C422 H42A 109.5
C421 C422 H42B 109.5
H42A C422 H42B 109.5
C421 C422 H42C 109.5
H42A C422 H42C 109.5
H42B C422 H42C 109.5
C421 C423 H42D 109.5
C421 C423 H42E 109.5
H42D C423 H42E 109.5
C421 C423 H42F 109.5
H42D C423 H42F 109.5
H42E C423 H42F 109.5
C46 C461 C462 110.9(10)
C46 C461 C463 115.4(8)
C462 C461 C463 110.3(10)
C46 C461 H461 106.5
C462 C461 H461 106.5
C463 C461 H461 106.5
C461 C462 H46A 109.5
C461 C462 H46B 109.5
H46A C462 H46B 109.5
C461 C462 H46C 109.5
H46A C462 H46C 109.5
H46B C462 H46C 109.5
C461 C463 H46D 109.5
C461 C463 H46E 109.5
H46D C463 H46E 109.5
C461 C463 H46F 109.5
H46D C463 H46F 109.5
H46E C463 H46F 109.5
C2S C1S H1S1 109.5
C2S C1S H1S2 109.5
H1S1 C1S H1S2 109.5
C2S C1S H1S3 109.5
H1S1 C1S H1S3 109.5
H1S2 C1S H1S3 109.5
C3S C2S C1S 118.0(12)
C3S C2S H2S1 107.8
C1S C2S H2S1 107.8
C3S C2S H2S2 107.8
C1S C2S H2S2 107.8
H2S1 C2S H2S2 107.2
C2S C3S C4S 116.5(10)
C2S C3S H3S1 108.2
C4S C3S H3S1 108.2
C2S C3S H3S2 108.2
C4S C3S H3S2 108.2
H3S1 C3S H3S2 107.3
C5S C4S C3S 115.9(11)
C5S C4S H4S1 108.3
C3S C4S H4S1 108.3
C5S C4S H4S2 108.3
C3S C4S H4S2 108.3
H4S1 C4S H4S2 107.4
C4S C5S H5S1 109.5
C4S C5S H5S2 109.5
H5S1 C5S H5S2 109.5
C4S C5S H5S3 109.5
H5S1 C5S H5S3 109.5
H5S2 C5S H5S3 109.5

loop_
_geom_bond_atom_site_label_1
_geom_bond_atom_site_label_2
_geom_bond_distance
W1 O3 1.840(10)
W1 O1 1.849(11)
W1 C1 1.863(4)
W1 O4 1.944(10)
W1 O2 1.977(12)
C1 H1A 0.9300
C1 H1B 0.9300
W2 C2 1.848(16)
W2 O2 1.849(14)
W2 O4 1.872(14)
W2 O1 2.000(13)
W2 O3 2.003(13)
C2 H2A 0.9300
C2 H2B 0.9300
O1 C11 1.442(19)
C11 C16 1.393(12)
C11 C12 1.402(12)
C12 C13 1.409(10)
C12 C121 1.498(12)
C13 C14 1.369(12)
C13 H13 0.9300
C14 C15 1.369(11)
C14 H14 0.9300
C15 C16 1.382(10)
C15 H15 0.9300
C16 C161 1.497(11)
C121 C122 1.526(12)
C121 C123 1.529(11)
C121 H121 0.9800
C122 H12A 0.9600
C122 H12B 0.9600
C122 H12C 0.9600
C123 H12D 0.9600
C123 H12E 0.9600
C123 H12F 0.9600
C161 C163 1.544(10)
C161 C162 1.546(11)
C161 H161 0.9800
C162 H16A 0.9600
C162 H16B 0.9600
C162 H16C 0.9600
C163 H16D 0.9600
C163 H16E 0.9600
C163 H16F 0.9600
O2 C21 1.33(2)
C21 C22 1.385(13)
C21 C26 1.399(13)
C22 C23 1.404(13)
C22 C221 1.490(12)
C23 C24 1.369(11)
C23 H23 0.9300
C24 C25 1.372(12)
C24 H24 0.9300
C25 C26 1.383(11)
C25 H25 0.9300
C26 C261 1.499(11)
C221 C223 1.524(14)
C221 C222 1.541(14)
C221 H221 0.9800
C222 H22A 0.9600
C222 H22B 0.9600
C222 H22C 0.9600
C223 H22D 0.9600
C223 H22E 0.9600
C223 H22F 0.9600
C261 C263 1.520(11)
C261 C262 1.529(11)
C261 H261 0.9800
C262 H26A 0.9600
C262 H26B 0.9600
C262 H26C 0.9600
C263 H26D 0.9600
C263 H26E 0.9600
C263 H26F 0.9600
O3 C31 1.33(2)
C31 C32 1.397(12)
C31 C36 1.399(12)
C32 C33 1.385(11)
C32 C321 1.506(11)
C33 C34 1.377(11)
C33 H33 0.9300
C34 C35 1.368(9)
C34 H34 0.9300
C35 C36 1.393(10)
C35 H35 0.9300
C36 C361 1.508(11)
C321 C323 1.541(13)
C321 C322 1.550(13)
C321 H321 0.9800
C322 H32A 0.9600
C322 H32B 0.9600
C322 H32C 0.9600
C323 H32D 0.9600
C323 H32E 0.9600
C323 H32F 0.9600
C361 C362 1.519(11)
C361 C363 1.555(10)
C361 H361 0.9800
C362 H36A 0.9600
C362 H36B 0.9600
C362 H36C 0.9600
C363 H36D 0.9600
C363 H36E 0.9600
C363 H36F 0.9600
O4 C41 1.41(2)
C41 C42 1.399(13)
C41 C46 1.407(13)
C42 C43 1.389(11)
C42 C421 1.509(11)
C43 C44 1.365(10)
C43 H43 0.9300
C44 C45 1.382(10)
C44 H44 0.9300
C45 C46 1.396(11)
C45 H45 0.9300
C46 C461 1.510(11)
C421 C422 1.525(12)
C421 C423 1.545(12)
C421 H421 0.9800
C422 H42A 0.9600
C422 H42B 0.9600
C422 H42C 0.9600
C423 H42D 0.9600
C423 H42E 0.9600
C423 H42F 0.9600
C461 C462 1.532(12)
C461 C463 1.532(11)
C461 H461 0.9800
C462 H46A 0.9600
C462 H46B 0.9600
C462 H46C 0.9600
C463 H46D 0.9600
C463 H46E 0.9600
C463 H46F 0.9600
C1S C2S 1.473(15)
C1S H1S1 0.9600
C1S H1S2 0.9600
C1S H1S3 0.9600
C2S C3S 1.461(16)
C2S H2S1 0.9700
C2S H2S2 0.9700
C3S C4S 1.492(14)
C3S H3S1 0.9700
C3S H3S2 0.9700
C4S C5S 1.472(15)
C4S H4S1 0.9700
C4S H4S2 0.9700
C5S H5S1 0.9600
C5S H5S2 0.9600
C5S H5S3 0.9600
